data_1562412
loop_
_publ_author_name
'Ge, Meng'
'Yang, Taimin'
'Wang, Yanzhi'
'Carraro, Francesco'
'Liang, Weibin'
'Doonan, Christian'
'Falcaro, Paolo'
'Zheng, Haoquan'
'Zou, Xiaodong'
'Huang, Zhehao'

_publ_section_title
;
 On the completeness of three-dimensional electron diffraction data for
 structural analysis of metal-organic frameworks.
;
_journal_issue 0
_journal_name_full 'Faraday discussions'
_journal_page_first 66
_journal_page_last 80
_journal_paper_doi 10.1039/d1fd00020a
_journal_volume 231
_journal_year 2021
_chemical_formula_sum 'C10 N5 O0.5 Zn1.5'
_chemical_formula_weight 296.23
_space_group_crystal_system monoclinic
_space_group_IT_number 14
_space_group_name_Hall '-P 2ybc'
_space_group_name_H-M_alt 'P 1 21/c 1'
_audit_creation_method SHELXL-2018/3
_audit_update_record
;
2021-02-19 deposited with the CCDC.	2021-05-04 downloaded from the CCDC.
;
_cell_angle_alpha 90
_cell_angle_beta 118.162(11)
_cell_angle_gamma 90
_cell_formula_units_Z 8
_cell_length_a 13.6540(19)
_cell_length_b 14.936(3)
_cell_length_c 14.311(2)
_cell_measurement_reflns_used 2088
_cell_measurement_temperature 293(2)
_cell_measurement_theta_max 0.899
_cell_measurement_theta_min 0.014
_cell_volume 2573.0(8)
_computing_structure_refinement 'SHELXL-2018/3 (Sheldrick, 2018)'
_computing_structure_solution 'SHELXT 2014/5 (Sheldrick, 2014)'
_diffrn_ambient_temperature 293(2)
_diffrn_measured_fraction_theta_full 0.633
_diffrn_measured_fraction_theta_max 0.633
_diffrn_measurement_device_type 'JEOL JEM-2100 LaB6'
_diffrn_measurement_method 'Continuous rotation electron diffraction'
_diffrn_radiation_type electron
_diffrn_radiation_wavelength 0.0251
_diffrn_reflns_av_R_equivalents 0.0909
_diffrn_reflns_av_unetI/netI 0.1182
_diffrn_reflns_Laue_measured_fraction_full 0.633
_diffrn_reflns_Laue_measured_fraction_max 0.633
_diffrn_reflns_limit_h_max 13
_diffrn_reflns_limit_h_min -12
_diffrn_reflns_limit_k_max 13
_diffrn_reflns_limit_k_min -15
_diffrn_reflns_limit_l_max 13
_diffrn_reflns_limit_l_min -15
_diffrn_reflns_number 4958
_diffrn_reflns_point_group_measured_fraction_full 0.633
_diffrn_reflns_point_group_measured_fraction_max 0.633
_diffrn_reflns_theta_full 0.769
_diffrn_reflns_theta_max 0.769
_diffrn_reflns_theta_min 0.075
_diffrn_source 'electron microscope'
_exptl_absorpt_coefficient_mu 0.000
_exptl_crystal_colour white
_exptl_crystal_density_diffrn 1.529
_exptl_crystal_description nano-crystals
_exptl_crystal_F_000 370
_exptl_crystal_size_max 0.0005
_exptl_crystal_size_mid 0.0005
_exptl_crystal_size_min 0.0003
_refine_diff_density_max 0.171
_refine_diff_density_min -0.106
_refine_diff_density_rms 0.034
_refine_ls_extinction_coef 754(28)
_refine_ls_extinction_expression Fc^*^=kFc[1+0.001xFc^2^\l^3^/sin(2\q)]^-1/4^
_refine_ls_extinction_method 'SHELXL-2018/3 (Sheldrick 2018)'
_refine_ls_goodness_of_fit_ref 1.415
_refine_ls_hydrogen_treatment undef
_refine_ls_matrix_type full
_refine_ls_number_parameters 302
_refine_ls_number_reflns 2088
_refine_ls_number_restraints 333
_refine_ls_restrained_S_all 1.319
_refine_ls_R_factor_all 0.1930
_refine_ls_R_factor_gt 0.1528
_refine_ls_shift/su_max 0.003
_refine_ls_shift/su_mean 0.000
_refine_ls_structure_factor_coef Fsqd
_refine_ls_weighting_details 'w=1/[\s^2^(Fo^2^)+(0.2000P)^2^] where P=(Fo^2^+2Fc^2^)/3'
_refine_ls_weighting_scheme calc
_refine_ls_wR_factor_gt 0.4052
_refine_ls_wR_factor_ref 0.4297
_reflns_Friedel_coverage 0.000
_reflns_number_gt 1221
_reflns_number_total 2088
_reflns_threshold_expression 'I > 2\s(I)'
_cod_data_source_file d1fd00020a1.cif
_cod_data_source_block 7
_cod_depositor_comments 'Adding full bibliography for 1562402--1562412.cif.'
_cod_original_sg_symbol_H-M 'P 21/c'
_cod_original_formula_sum 'C10 N5 O0.50 Zn1.50'
_cod_database_code 1562412
_shelx_shelxl_version_number 2018/3
_shelx_space_group_comment
;
The symmetry employed for this shelxl refinement is uniquely defined
by the following loop, which should always be used as a source of
symmetry information in preference to the above space-group names.
They are only intended as comments.
;

loop_
_space_group_symop_operation_xyz
'x, y, z'
'-x, y+1/2, -z+1/2'
'-x, -y, -z'
'x, -y-1/2, z-1/2'

loop_
_atom_site_label
_atom_site_type_symbol
_atom_site_fract_x
_atom_site_fract_y
_atom_site_fract_z
_atom_site_U_iso_or_equiv
_atom_site_adp_type
_atom_site_occupancy
_atom_site_site_symmetry_order
_atom_site_calc_flag
_atom_site_refinement_flags_posn
_atom_site_refinement_flags_adp
_atom_site_refinement_flags_occupancy
_atom_site_disorder_assembly
_atom_site_disorder_group
Zn1 Zn 0.2816(7) 0.3719(3) 0.7577(4) 0.079(3) Uani 1 1 d . . . . .
Zn2 Zn 0.1261(8) 0.6475(3) 0.9778(5) 0.085(3) Uani 1 1 d . . . . .
Zn3 Zn 0.3011(8) 0.6582(3) 0.4568(4) 0.084(3) Uani 1 1 d . . . . .
N1 N 0.2000(18) 0.6135(8) 0.1341(10) 0.083(8) Uani 1 1 d D . . . .
N2 N 0.2543(18) 0.6153(7) 0.3065(10) 0.073(7) Uani 1 1 d D . . . .
N3 N 0.3348(19) 0.5521(10) 0.5584(13) 0.092(6) Uani 1 1 d D . . . .
N4 N 0.3344(19) 0.4536(9) 0.6762(11) 0.085(6) Uani 1 1 d D . . . .
N5 N 0.4061(18) 0.3130(9) 0.8875(10) 0.095(6) Uani 1 1 d D . . . .
N6 N 0.5531(17) 0.2270(8) 0.9860(11) 0.090(6) Uani 1 1 d D . . . .
N7 N 0.1789(18) 0.2765(8) 0.6539(11) 0.096(6) Uani 1 1 d D . . . .
N8 N 0.0377(17) 0.1835(8) 0.5718(11) 0.088(6) Uani 1 1 d D . . . .
N9 N 0.187(2) 0.4457(8) 0.8048(13) 0.087(5) Uani 1 1 d D . . . .
N10 N 0.1314(16) 0.5448(9) 0.8882(11) 0.083(5) Uani 1 1 d D . . . .
O1 O 0.180(2) 0.7345(8) 0.4557(13) 0.096(7) Uani 1 1 d . . . . .
C1 C 0.1059(15) 0.2228(8) 0.6660(10) 0.094(7) Uani 1 1 d D . . . .
C2 C 0.2711(19) 0.5052(8) 0.5900(11) 0.086(6) Uani 1 1 d D . . . .
C3 C 0.2171(18) 0.5092(8) 0.8800(11) 0.085(5) Uani 1 1 d D . . . .
C4 C 0.2160(13) 0.6652(7) 0.2174(9) 0.070(8) Uani 1 1 d D . . . .
C5 C 0.4910(15) 0.2637(9) 0.8902(10) 0.108(6) Uani 1 1 d D . . . .
C6 C 0.147(2) 0.5077(11) 0.5361(14) 0.108(8) Uani 1 1 d D . . . .
C7 C 0.335(2) 0.5390(11) 0.9479(15) 0.118(7) Uani 1 1 d D . . . .
C8 C 0.5030(19) 0.2487(10) 1.0464(13) 0.107(8) Uani 1 1 d D . . . .
C9 C 0.4150(19) 0.3014(10) 0.9875(12) 0.102(7) Uani 1 1 d D . . . .
C10 C 0.255(2) 0.5267(9) 0.2768(12) 0.115(12) Uani 1 1 d D . . . .
C11 C 0.0784(19) 0.2037(10) 0.5029(13) 0.101(8) Uani 1 1 d D . . . .
C12 C 0.073(2) 0.4400(10) 0.7585(15) 0.097(6) Uani 1 1 d D . . . .
C13 C 0.1608(19) 0.2653(11) 0.5527(12) 0.107(8) Uani 1 1 d D . . . .
C14 C 0.042(2) 0.4996(10) 0.8135(15) 0.110(6) Uani 1 1 d D . . . .
C15 C 0.102(2) 0.2119(11) 0.7678(13) 0.109(11) Uani 1 1 d D . . . .
C16 C 0.226(2) 0.5262(9) 0.1695(12) 0.117(12) Uani 1 1 d D . . . .
C17 C 0.443(2) 0.4715(10) 0.7032(14) 0.102(7) Uani 1 1 d D . . . .
C18 C 0.443(2) 0.5311(10) 0.6287(15) 0.103(7) Uani 1 1 d D . . . .
C19 C 0.200(2) 0.7647(8) 0.2141(15) 0.128(13) Uani 1 1 d D . . . .
C20 C 0.517(2) 0.2510(11) 0.7985(13) 0.108(6) Uani 1 1 d D . . . .

loop_
_atom_site_aniso_label
_atom_site_aniso_U_11
_atom_site_aniso_U_22
_atom_site_aniso_U_33
_atom_site_aniso_U_23
_atom_site_aniso_U_13
_atom_site_aniso_U_12
Zn1 0.096(9) 0.077(3) 0.055(3) 0.006(2) 0.029(5) 0.010(3)
Zn2 0.096(11) 0.096(3) 0.053(3) -0.001(2) 0.028(6) 0.011(4)
Zn3 0.100(10) 0.092(3) 0.056(4) 0.003(2) 0.032(5) -0.013(3)
N1 0.08(3) 0.103(7) 0.047(7) -0.003(5) 0.015(14) 0.014(9)
N2 0.05(2) 0.095(6) 0.044(6) -0.002(5) 0.000(11) -0.009(8)
N3 0.07(2) 0.113(9) 0.057(10) 0.015(7) -0.002(12) -0.012(10)
N4 0.060(19) 0.104(8) 0.064(10) 0.023(7) 0.006(12) 0.011(9)
N5 0.115(17) 0.117(9) 0.051(7) 0.008(6) 0.037(9) 0.024(10)
N6 0.095(19) 0.120(9) 0.042(7) -0.004(6) 0.022(10) 0.004(10)
N7 0.130(19) 0.096(8) 0.069(8) -0.013(6) 0.053(10) -0.020(9)
N8 0.115(19) 0.091(7) 0.061(8) -0.008(6) 0.045(11) -0.002(8)
N9 0.088(15) 0.084(7) 0.075(10) -0.011(6) 0.026(12) -0.003(9)
N10 0.088(18) 0.100(8) 0.053(9) -0.003(6) 0.026(11) 0.003(8)
O1 0.11(2) 0.100(8) 0.085(11) -0.002(7) 0.047(15) -0.021(8)
C1 0.12(2) 0.095(9) 0.074(9) -0.017(7) 0.048(12) -0.016(10)
C2 0.062(19) 0.107(9) 0.065(11) 0.025(8) 0.010(13) 0.013(11)
C3 0.085(16) 0.085(8) 0.075(11) -0.016(7) 0.029(11) -0.007(9)
C4 0.04(3) 0.093(6) 0.045(7) -0.005(5) -0.002(12) -0.011(8)
C5 0.11(2) 0.156(9) 0.052(7) 0.011(7) 0.035(11) 0.034(10)
C6 0.06(2) 0.150(13) 0.077(14) 0.038(11) 0.002(15) 0.018(15)
C7 0.086(18) 0.115(11) 0.110(15) -0.016(10) 0.011(14) -0.016(12)
C8 0.16(3) 0.110(10) 0.068(10) 0.017(8) 0.067(14) 0.031(13)
C9 0.14(2) 0.107(10) 0.079(10) 0.018(8) 0.069(14) 0.017(12)
C10 0.17(4) 0.102(7) 0.066(10) -0.001(7) 0.050(18) 0.013(11)
C11 0.12(2) 0.114(10) 0.073(10) -0.018(8) 0.053(14) -0.029(11)
C12 0.084(16) 0.111(10) 0.074(12) -0.014(8) 0.019(13) -0.005(11)
C13 0.12(3) 0.129(12) 0.080(10) -0.029(9) 0.052(14) -0.029(12)
C14 0.093(16) 0.113(10) 0.105(14) -0.031(9) 0.032(13) -0.013(11)
C15 0.11(4) 0.155(13) 0.054(11) 0.002(9) 0.029(19) -0.016(14)
C16 0.17(4) 0.101(7) 0.060(9) 0.004(7) 0.043(18) 0.006(11)
C17 0.062(19) 0.111(10) 0.079(12) 0.027(8) -0.011(13) -0.013(12)
C18 0.06(2) 0.110(10) 0.094(15) 0.031(9) 0.003(15) -0.004(12)
C19 0.20(4) 0.093(7) 0.096(15) 0.001(8) 0.08(2) 0.012(12)
C20 0.11(2) 0.156(9) 0.052(7) 0.011(7) 0.035(11) 0.034(10)

loop_
_atom_type_symbol
_atom_type_description
_atom_type_scat_dispersion_real
_atom_type_scat_dispersion_imag
_atom_type_scat_source
C C 0.0000 0.0000 'International Tables Vol C Tables 4.2.6.8 and 6.1.1.4'
N N 0.0000 0.0000 'International Tables Vol C Tables 4.2.6.8 and 6.1.1.4'
Zn Zn 0.0000 0.0000 'International Tables Vol C Tables 4.2.6.8 and 6.1.1.4'
O O 0.0000 0.0000 'International Tables Vol C Tables 4.2.6.8 and 6.1.1.4'

loop_
_geom_angle_atom_site_label_1
_geom_angle_atom_site_label_2
_geom_angle_atom_site_label_3
_geom_angle
_geom_angle_site_symmetry_1
_geom_angle_site_symmetry_3
_geom_angle_publ_flag
N7 Zn1 N9 106.8(8) . . ?
N7 Zn1 N4 107.8(6) . . ?
N9 Zn1 N4 108.4(6) . . ?
N7 Zn1 N5 110.6(7) . . ?
N9 Zn1 N5 108.6(6) . . ?
N4 Zn1 N5 114.3(9) . . ?
N10 Zn2 O1 116.3(6) . 4_576 ?
N10 Zn2 N1 111.1(6) . 1_556 ?
O1 Zn2 N1 111.5(8) 4_576 1_556 ?
N10 Zn2 N8 109.6(8) . 2_556 ?
O1 Zn2 N8 97.9(8) 4_576 2_556 ?
N1 Zn2 N8 109.7(7) 1_556 2_556 ?
O1 Zn3 N2 108.9(8) . . ?
O1 Zn3 N6 111.2(7) . 2_656 ?
N2 Zn3 N6 110.0(7) . 2_656 ?
O1 Zn3 N3 110.7(7) . . ?
N2 Zn3 N3 111.1(5) . . ?
N6 Zn3 N3 104.8(8) 2_656 . ?
C4 N1 C16 107.9(11) . . ?
C4 N1 Zn2 128.1(9) . 1_554 ?
C16 N1 Zn2 123.1(9) . 1_554 ?
C4 N2 C10 106.9(10) . . ?
C4 N2 Zn3 127.8(9) . . ?
C10 N2 Zn3 125.3(9) . . ?
C2 N3 C18 106.0(15) . . ?
C2 N3 Zn3 132.4(15) . . ?
C18 N3 Zn3 119.9(12) . . ?
C2 N4 C17 106.5(16) . . ?
C2 N4 Zn1 127.7(16) . . ?
C17 N4 Zn1 125.7(12) . . ?
C5 N5 C9 104.1(13) . . ?
C5 N5 Zn1 126.5(9) . . ?
C9 N5 Zn1 128.6(14) . . ?
C5 N6 C8 106.5(15) . . ?
C5 N6 Zn3 130.0(10) . 2_646 ?
C8 N6 Zn3 123.4(11) . 2_646 ?
C13 N7 C1 106.8(13) . . ?
C13 N7 Zn1 125.0(11) . . ?
C1 N7 Zn1 127.6(8) . . ?
C1 N8 C11 107.3(14) . . ?
C1 N8 Zn2 125.1(10) . 2_546 ?
C11 N8 Zn2 123.2(13) . 2_546 ?
C3 N9 C12 106.5(17) . . ?
C3 N9 Zn1 129.7(18) . . ?
C12 N9 Zn1 123.7(11) . . ?
C3 N10 C14 103.6(14) . . ?
C3 N10 Zn2 130.6(13) . . ?
C14 N10 Zn2 125.6(13) . . ?
Zn3 O1 Zn2 150.4(12) . 4_575 ?
N8 C1 N7 109.3(11) . . ?
N8 C1 C15 126.8(14) . . ?
N7 C1 C15 123.9(13) . . ?
N3 C2 N4 111.3(18) . . ?
N3 C2 C6 124.4(14) . . ?
N4 C2 C6 124.2(16) . . ?
N9 C3 N10 113.3(18) . . ?
N9 C3 C7 124.2(18) . . ?
N10 C3 C7 122.5(15) . . ?
N1 C4 N2 110.4(11) . . ?
N1 C4 C19 125.4(11) . . ?
N2 C4 C19 124.1(11) . . ?
N5 C5 N6 111.7(12) . . ?
N5 C5 C20 125.8(14) . . ?
N6 C5 C20 122.5(15) . . ?
N6 C8 C9 107.8(13) . . ?
N5 C9 C8 109.7(14) . . ?
C16 C10 N2 107.6(11) . . ?
N8 C11 C13 106.6(13) . . ?
N9 C12 C14 105.7(17) . . ?
N7 C13 C11 109.3(14) . . ?
N10 C14 C12 110.7(18) . . ?
N1 C16 C10 106.9(11) . . ?
C18 C17 N4 107.4(19) . . ?
C17 C18 N3 108.7(19) . . ?

loop_
_geom_bond_atom_site_label_1
_geom_bond_atom_site_label_2
_geom_bond_distance
_geom_bond_site_symmetry_2
_geom_bond_publ_flag
Zn1 N7 2.058(16) . ?
Zn1 N9 2.045(19) . ?
Zn1 N4 2.040(17) . ?
Zn1 N5 2.033(18) . ?
Zn2 N10 2.024(13) . ?
Zn2 O1 1.994(15) 4_576 ?
Zn2 N1 2.036(14) 1_556 ?
Zn2 N8 2.07(2) 2_556 ?
Zn3 O1 2.00(2) . ?
Zn3 N2 2.037(12) . ?
Zn3 N6 2.04(2) 2_656 ?
Zn3 N3 2.051(15) . ?
N1 C4 1.349(13) . ?
N1 C16 1.383(14) . ?
N2 C4 1.351(14) . ?
N2 C10 1.391(14) . ?
N3 C2 1.350(16) . ?
N3 C18 1.376(18) . ?
N4 C2 1.362(16) . ?
N4 C17 1.375(18) . ?
N5 C5 1.358(16) . ?
N5 C9 1.388(13) . ?
N6 C5 1.343(16) . ?
N6 C8 1.370(14) . ?
N7 C13 1.359(14) . ?
N7 C1 1.353(15) . ?
N8 C1 1.357(16) . ?
N8 C11 1.375(14) . ?
N9 C3 1.345(15) . ?
N9 C12 1.366(18) . ?
N10 C3 1.340(16) . ?
N10 C14 1.365(18) . ?
C1 C15 1.493(13) . ?
C2 C6 1.489(18) . ?
C3 C7 1.498(18) . ?
C4 C19 1.500(14) . ?
C5 C20 1.524(14) . ?
C8 C9 1.348(18) . ?
C10 C16 1.392(15) . ?
C11 C13 1.365(18) . ?
C12 C14 1.388(15) . ?
C17 C18 1.388(15) . ?
